data_7019981
loop_
_publ_author_name
'Wang, Xiu-Li'
'Mu, Bao'
'Lin, Hong-Yan'
'Yang, Song'
'Liu, Guo-Cheng'
'Tian, Ai-Xiang'
'Zhang, Ju-Wen'

_publ_section_title
;
 Assembly and properties of transition-metal coordination polymers based
 on semi-rigid bis-pyridyl-bis-amide ligand: effect of polycarboxylates on
 the dimensionality.
;
_journal_issue 36
_journal_name_full 'Dalton transactions (Cambridge, England : 2003)'
_journal_page_first 11074
_journal_page_last 11084
_journal_paper_doi 10.1039/c2dt30907f
_journal_volume 41
_journal_year 2012
_chemical_formula_moiety 'C26 H30 Co N4 O9, H2 O'
_chemical_formula_sum 'C26 H32 Co N4 O10'
_chemical_formula_weight 619.49
_chemical_name_systematic
;
?
;
_space_group_IT_number 15
_symmetry_cell_setting monoclinic
_symmetry_space_group_name_Hall '-C 2yc'
_symmetry_space_group_name_H-M 'C 1 2/c 1'
_atom_sites_solution_hydrogens geom
_atom_sites_solution_primary direct
_atom_sites_solution_secondary difmap
_audit_creation_method SHELXL-97
_cell_angle_alpha 90.00
_cell_angle_beta 110.317(2)
_cell_angle_gamma 90.00
_cell_formula_units_Z 8
_cell_length_a 25.8523(14)
_cell_length_b 17.0220(14)
_cell_length_c 13.9949(9)
_cell_measurement_reflns_used 9963
_cell_measurement_temperature 293(2)
_cell_measurement_theta_max 27.7661
_cell_measurement_theta_min 2.7347
_cell_volume 5775.4(7)
_computing_cell_refinement 'Bruker XSCANS'
_computing_data_collection 'Bruker XSCANS'
_computing_data_reduction 'Bruker SHELXTL'
_computing_molecular_graphics 'Bruker SHELXTL'
_computing_publication_material 'Bruker SHELXTL'
_computing_structure_refinement 'SHELXL-97 (Sheldrick, 2008)'
_computing_structure_solution 'SHELXS-97 (Sheldrick, 2008)'
_diffrn_ambient_temperature 293(2)
_diffrn_measured_fraction_theta_full 0.993
_diffrn_measured_fraction_theta_max 0.993
_diffrn_measurement_device_type 'Bruker P4'
_diffrn_measurement_method '\w scans'
_diffrn_radiation_monochromator graphite
_diffrn_radiation_source 'fine-focus sealed tube'
_diffrn_radiation_type MoK\a
_diffrn_radiation_wavelength 0.71073
_diffrn_reflns_av_R_equivalents 0.0189
_diffrn_reflns_av_sigmaI/netI 0.0122
_diffrn_reflns_limit_h_max 33
_diffrn_reflns_limit_h_min -33
_diffrn_reflns_limit_k_max 22
_diffrn_reflns_limit_k_min -21
_diffrn_reflns_limit_l_max 17
_diffrn_reflns_limit_l_min -18
_diffrn_reflns_number 47299
_diffrn_reflns_theta_full 27.86
_diffrn_reflns_theta_max 27.86
_diffrn_reflns_theta_min 1.46
_exptl_absorpt_coefficient_mu 0.656
_exptl_absorpt_correction_type none
_exptl_crystal_colour red
_exptl_crystal_density_diffrn 1.425
_exptl_crystal_density_method 'not measured'
_exptl_crystal_description block
_exptl_crystal_F_000 2584
_exptl_crystal_size_max 0.210
_exptl_crystal_size_mid 0.190
_exptl_crystal_size_min 0.180
_refine_diff_density_max 0.445
_refine_diff_density_min -0.350
_refine_diff_density_rms 0.061
_refine_ls_extinction_method none
_refine_ls_goodness_of_fit_ref 0.979
_refine_ls_hydrogen_treatment constr
_refine_ls_matrix_type full
_refine_ls_number_parameters 371
_refine_ls_number_reflns 6836
_refine_ls_number_restraints 0
_refine_ls_restrained_S_all 0.979
_refine_ls_R_factor_all 0.0330
_refine_ls_R_factor_gt 0.0296
_refine_ls_shift/su_max 0.003
_refine_ls_shift/su_mean 0.000
_refine_ls_structure_factor_coef Fsqd
_refine_ls_weighting_details 'calc w=1/[\s^2^(Fo^2^)+(0.0443P)^2^+5.9279P] where P=(Fo^2^+2Fc^2^)/3'
_refine_ls_weighting_scheme calc
_refine_ls_wR_factor_gt 0.0790
_refine_ls_wR_factor_ref 0.0833
_reflns_number_gt 6264
_reflns_number_total 6887
_reflns_threshold_expression >2sigma(I)
_cod_data_source_file c2dt30907f.txt
_cod_data_source_block Complex1
_cod_depositor_comments
;
The following automatic conversions were performed:

'_symmetry_cell_setting' value 'Monoclinic' changed to 'monoclinic'
according to /home/saulius/struct/CIF-dictionaries/cif_core.dic
dictionary named 'cif_core.dic' version 2.4.1 from 2010-06-29.

Automatic conversion script
Id: cif_fix_values 1891 2012-01-12 08:04:46Z andrius 
;
_cod_original_sg_symbol_H-M 'C 2/c'
_cod_database_code 7019981

loop_
_symmetry_equiv_pos_as_xyz
'x, y, z'
'-x, y, -z+1/2'
'x+1/2, y+1/2, z'
'-x+1/2, y+1/2, -z+1/2'
'-x, -y, -z'
'x, -y, z-1/2'
'-x+1/2, -y+1/2, -z'
'x+1/2, -y+1/2, z-1/2'

loop_
_atom_site_label
_atom_site_type_symbol
_atom_site_fract_x
_atom_site_fract_y
_atom_site_fract_z
_atom_site_U_iso_or_equiv
_atom_site_adp_type
_atom_site_occupancy
_atom_site_symmetry_multiplicity
_atom_site_calc_flag
_atom_site_refinement_flags
C1 C 0.80473(6) 0.93022(10) 0.32453(12) 0.0399(3) Uani 1 1 d .
H1 H 0.7810 0.9260 0.3614 0.048 Uiso 1 1 calc R
C2 C 0.80742(7) 1.00057(10) 0.27779(13) 0.0436(4) Uani 1 1 d .
H2 H 0.7856 1.0426 0.2832 0.052 Uiso 1 1 calc R
C3 C 0.84248(7) 1.00916(9) 0.22275(12) 0.0399(3) Uani 1 1 d .
H3 H 0.8445 1.0562 0.1903 0.048 Uiso 1 1 calc R
C4 C 0.87457(6) 0.94476(8) 0.21794(10) 0.0313(3) Uani 1 1 d .
C5 C 0.86895(6) 0.87554(8) 0.26639(11) 0.0317(3) Uani 1 1 d .
H5 H 0.8901 0.8324 0.2619 0.038 Uiso 1 1 calc R
C6 C 0.92581(7) 1.00123(9) 0.11441(13) 0.0412(3) Uani 1 1 d .
C7 C 0.97157(6) 0.98321(9) 0.07299(12) 0.0389(3) Uani 1 1 d .
H7 H 0.9920 0.9370 0.1083 0.047 Uiso 1 1 calc R
C8 C 0.94529(7) 0.96453(11) -0.04016(13) 0.0451(4) Uani 1 1 d .
H8A H 0.9226 1.0085 -0.0746 0.054 Uiso 1 1 calc R
H8B H 0.9216 0.9190 -0.0488 0.054 Uiso 1 1 calc R
C9 C 0.98871(7) 0.94823(11) -0.08878(14) 0.0460(4) Uani 1 1 d .
H9A H 1.0091 0.9012 -0.0589 0.055 Uiso 1 1 calc R
H9B H 0.9706 0.9390 -0.1612 0.055 Uiso 1 1 calc R
C10 C 0.79911(6) 0.58706(9) 0.43493(12) 0.0409(3) Uani 1 1 d .
H10 H 0.7766 0.5919 0.3670 0.049 Uiso 1 1 calc R
C11 C 0.79724(8) 0.51839(10) 0.48564(14) 0.0530(5) Uani 1 1 d .
H11 H 0.7733 0.4784 0.4522 0.064 Uiso 1 1 calc R
C12 C 0.83088(8) 0.50874(10) 0.58622(13) 0.0487(4) Uani 1 1 d .
H12 H 0.8298 0.4630 0.6217 0.058 Uiso 1 1 calc R
C13 C 0.86633(6) 0.56986(8) 0.63222(10) 0.0340(3) Uani 1 1 d .
C14 C 0.86472(5) 0.63804(8) 0.57655(10) 0.0301(3) Uani 1 1 d .
H14 H 0.8876 0.6795 0.6086 0.036 Uiso 1 1 calc R
C15 C 0.91277(7) 0.51292(9) 0.80339(12) 0.0443(4) Uani 1 1 d .
C16 C 0.96135(7) 0.52686(9) 0.90076(11) 0.0442(4) Uani 1 1 d .
H16 H 0.9746 0.5807 0.8998 0.053 Uiso 1 1 calc R
C17 C 0.94351(8) 0.51776(14) 0.99233(13) 0.0561(5) Uani 1 1 d .
H17A H 0.9280 0.4658 0.9917 0.067 Uiso 1 1 calc R
H17B H 0.9150 0.5560 0.9883 0.067 Uiso 1 1 calc R
C18 C 0.99184(8) 0.52937(13) 1.09187(13) 0.0549(5) Uani 1 1 d .
H18A H 1.0051 0.5830 1.0956 0.066 Uiso 1 1 calc R
H18B H 0.9794 0.5207 1.1490 0.066 Uiso 1 1 calc R
C19 C 0.71387(6) 0.73517(9) 0.26283(11) 0.0328(3) Uani 1 1 d .
C20 C 0.67604(6) 0.74663(9) 0.15393(11) 0.0336(3) Uani 1 1 d .
C21 C 0.61904(6) 0.74705(8) 0.12928(11) 0.0293(3) Uani 1 1 d .
H21 H 0.6040 0.7394 0.1801 0.035 Uiso 1 1 calc R
C22 C 0.58432(5) 0.75888(9) 0.02908(10) 0.0313(3) Uani 1 1 d .
C23 C 0.60672(7) 0.77243(13) -0.04645(12) 0.0500(4) Uani 1 1 d .
H23 H 0.5837 0.7804 -0.1134 0.060 Uiso 1 1 calc R
C24 C 0.66343(7) 0.77397(17) -0.02184(14) 0.0675(7) Uani 1 1 d .
H24 H 0.6784 0.7840 -0.0722 0.081 Uiso 1 1 calc R
C25 C 0.69802(7) 0.76058(14) 0.07752(14) 0.0570(5) Uani 1 1 d .
H25 H 0.7361 0.7609 0.0933 0.068 Uiso 1 1 calc R
C26 C 0.52250(5) 0.75812(8) 0.00174(10) 0.0291(3) Uani 1 1 d .
N1 N 0.83496(5) 0.86756(7) 0.31894(9) 0.0311(2) Uani 1 1 d .
N2 N 0.91498(5) 0.94408(7) 0.17142(10) 0.0368(3) Uani 1 1 d .
H2A H 0.9350 0.9025 0.1804 0.044 Uiso 1 1 calc R
N3 N 0.83208(5) 0.64713(7) 0.47953(8) 0.0294(2) Uani 1 1 d .
N4 N 0.90553(6) 0.56859(8) 0.73124(9) 0.0411(3) Uani 1 1 d .
H4 H 0.9276 0.6081 0.7479 0.049 Uiso 1 1 calc R
O1 O 0.76438(4) 0.72630(7) 0.27654(8) 0.0363(2) Uani 1 1 d .
O1W O 0.88631(4) 0.70251(6) 0.33237(8) 0.0330(2) Uani 1 1 d .
O2 O 0.69321(5) 0.73640(10) 0.33079(9) 0.0563(4) Uani 1 1 d .
O2W O 0.90065(4) 0.79415(6) 0.51701(8) 0.0335(2) Uani 1 1 d .
H2WB H 0.9033 0.8410 0.5393 0.040 Uiso 1 1 d R
H1WB H 0.9206 0.7085 0.3575 0.040 Uiso 1 1 d R
H1WA H 0.8836 0.6530 0.3232 0.040 Uiso 1 1 d R
H2WA H 0.9330 0.7761 0.5301 0.040 Uiso 1 1 d R
O3 O 0.50351(4) 0.75931(7) 0.07266(8) 0.0400(3) Uani 1 1 d .
O3W O 0.78519(4) 0.81621(6) 0.47264(8) 0.0352(2) Uani 1 1 d .
H3WA H 0.7510 0.8063 0.4444 0.042 Uiso 1 1 d R
H3WB H 0.7946 0.8023 0.5347 0.042 Uiso 1 1 d R
O4 O 0.49314(4) 0.75635(7) -0.09087(8) 0.0425(3) Uani 1 1 d .
O5 O 0.89940(7) 1.06219(8) 0.09527(14) 0.0737(5) Uani 1 1 d .
O6 O 0.88246(7) 0.45595(8) 0.79047(11) 0.0702(5) Uani 1 1 d .
Co1 Co 0.833134(6) 0.756419(10) 0.397507(12) 0.02301(6) Uani 1 1 d .
O4W O 1.0000 0.67577(10) 0.7500 0.0452(4) Uani 1 2 d S
O5W O 1.0000 0.82551(9) 1.2500 0.0363(3) Uani 1 2 d S
H5W H 1.0002 0.7980 1.1994 0.044 Uiso 1 1 d R
H4W H 0.9986 0.7063 0.7971 0.044 Uiso 1 1 d R

loop_
_atom_site_aniso_label
_atom_site_aniso_U_11
_atom_site_aniso_U_22
_atom_site_aniso_U_33
_atom_site_aniso_U_23
_atom_site_aniso_U_13
_atom_site_aniso_U_12
C1 0.0359(7) 0.0467(8) 0.0450(8) 0.0162(7) 0.0240(6) 0.0111(6)
C2 0.0430(8) 0.0436(8) 0.0523(9) 0.0199(7) 0.0268(7) 0.0199(7)
C3 0.0434(8) 0.0376(7) 0.0445(8) 0.0190(6) 0.0224(7) 0.0106(6)
C4 0.0322(6) 0.0342(7) 0.0313(6) 0.0093(5) 0.0159(5) 0.0032(5)
C5 0.0340(7) 0.0303(6) 0.0361(7) 0.0071(5) 0.0189(6) 0.0037(5)
C6 0.0455(8) 0.0406(8) 0.0475(8) 0.0189(7) 0.0288(7) 0.0084(6)
C7 0.0412(8) 0.0399(8) 0.0441(8) 0.0190(6) 0.0257(7) 0.0089(6)
C8 0.0383(8) 0.0512(9) 0.0521(9) 0.0030(7) 0.0237(7) -0.0049(7)
C9 0.0466(9) 0.0517(9) 0.0468(9) -0.0009(7) 0.0252(7) -0.0020(7)
C10 0.0400(8) 0.0368(7) 0.0338(7) 0.0047(6) -0.0026(6) -0.0071(6)
C11 0.0546(10) 0.0382(8) 0.0467(9) 0.0059(7) -0.0071(8) -0.0185(7)
C12 0.0561(10) 0.0334(8) 0.0441(9) 0.0121(6) 0.0017(7) -0.0125(7)
C13 0.0367(7) 0.0305(7) 0.0293(6) 0.0075(5) 0.0046(5) -0.0018(5)
C14 0.0299(6) 0.0276(6) 0.0280(6) 0.0041(5) 0.0041(5) -0.0027(5)
C15 0.0539(9) 0.0338(7) 0.0351(7) 0.0125(6) 0.0026(7) -0.0052(7)
C16 0.0554(9) 0.0342(7) 0.0318(7) 0.0126(6) 0.0008(7) -0.0077(7)
C17 0.0466(10) 0.0764(13) 0.0398(9) -0.0012(8) 0.0081(7) 0.0042(9)
C18 0.0533(10) 0.0753(13) 0.0333(8) -0.0011(8) 0.0114(7) -0.0005(9)
C19 0.0232(6) 0.0431(7) 0.0269(6) 0.0043(5) 0.0021(5) -0.0002(5)
C20 0.0207(6) 0.0499(8) 0.0263(6) 0.0021(5) 0.0032(5) 0.0004(5)
C21 0.0212(6) 0.0401(7) 0.0253(6) 0.0003(5) 0.0062(5) -0.0014(5)
C22 0.0199(6) 0.0453(8) 0.0262(6) -0.0013(5) 0.0050(5) -0.0007(5)
C23 0.0269(7) 0.0945(14) 0.0256(7) 0.0068(8) 0.0054(6) 0.0021(8)
C24 0.0307(8) 0.141(2) 0.0340(8) 0.0150(11) 0.0151(7) 0.0030(11)
C25 0.0208(7) 0.1120(17) 0.0374(9) 0.0095(9) 0.0089(6) 0.0027(8)
C26 0.0201(6) 0.0379(7) 0.0265(6) -0.0035(5) 0.0045(5) 0.0006(5)
N1 0.0301(5) 0.0338(6) 0.0327(6) 0.0094(5) 0.0150(5) 0.0024(4)
N2 0.0423(7) 0.0334(6) 0.0450(7) 0.0152(5) 0.0283(6) 0.0078(5)
N3 0.0276(5) 0.0295(5) 0.0273(5) 0.0049(4) 0.0046(4) -0.0002(4)
N4 0.0493(7) 0.0329(6) 0.0299(6) 0.0103(5) -0.0003(5) -0.0096(5)
O1 0.0206(4) 0.0503(6) 0.0314(5) 0.0017(4) 0.0006(4) 0.0012(4)
O1W 0.0253(4) 0.0312(5) 0.0419(5) -0.0050(4) 0.0110(4) 0.0019(4)
O2 0.0299(6) 0.1092(11) 0.0276(5) 0.0102(6) 0.0069(5) 0.0058(6)
O2W 0.0235(4) 0.0295(5) 0.0415(5) -0.0080(4) 0.0037(4) -0.0014(4)
O3 0.0240(5) 0.0666(7) 0.0293(5) -0.0062(5) 0.0092(4) -0.0046(4)
O3W 0.0316(5) 0.0445(6) 0.0340(5) 0.0079(4) 0.0168(4) 0.0024(4)
O4 0.0218(5) 0.0750(8) 0.0264(5) -0.0062(5) 0.0028(4) 0.0041(4)
O5 0.0832(10) 0.0575(8) 0.1130(12) 0.0545(8) 0.0753(10) 0.0352(7)
O6 0.0831(10) 0.0485(7) 0.0528(8) 0.0257(6) -0.0095(7) -0.0275(7)
Co1 0.01766(9) 0.02702(10) 0.02279(9) 0.00330(6) 0.00505(7) -0.00008(6)
O4W 0.0588(10) 0.0443(9) 0.0305(7) 0.000 0.0130(7) 0.000
O5W 0.0430(8) 0.0358(7) 0.0329(7) 0.000 0.0165(6) 0.000

loop_
_atom_type_symbol
_atom_type_description
_atom_type_scat_dispersion_real
_atom_type_scat_dispersion_imag
_atom_type_scat_source
C C 0.0033 0.0016 'International Tables Vol C Tables 4.2.6.8 and 6.1.1.4'
H H 0.0000 0.0000 'International Tables Vol C Tables 4.2.6.8 and 6.1.1.4'
N N 0.0061 0.0033 'International Tables Vol C Tables 4.2.6.8 and 6.1.1.4'
O O 0.0106 0.0060 'International Tables Vol C Tables 4.2.6.8 and 6.1.1.4'
Co Co 0.3494 0.9721 'International Tables Vol C Tables 4.2.6.8 and 6.1.1.4'

loop_
_geom_angle_atom_site_label_1
_geom_angle_atom_site_label_2
_geom_angle_atom_site_label_3
_geom_angle
_geom_angle_site_symmetry_1
_geom_angle_site_symmetry_3
N1 C1 C2 122.49(13) . .
N1 C1 H1 118.8 . .
C2 C1 H1 118.8 . .
C1 C2 C3 120.41(14) . .
C1 C2 H2 119.8 . .
C3 C2 H2 119.8 . .
C2 C3 C4 117.39(13) . .
C2 C3 H3 121.3 . .
C4 C3 H3 121.3 . .
C3 C4 C5 118.61(12) . .
C3 C4 N2 125.38(12) . .
C5 C4 N2 115.94(12) . .
N1 C5 C4 123.69(13) . .
N1 C5 H5 118.2 . .
C4 C5 H5 118.2 . .
O5 C6 N2 121.92(14) . .
O5 C6 C7 122.61(13) . .
N2 C6 C7 115.45(13) . .
C6 C7 C9 111.47(14) . 5_775
C6 C7 C8 108.26(13) . .
C9 C7 C8 110.27(12) 5_775 .
C6 C7 H7 108.9 . .
C9 C7 H7 108.9 5_775 .
C8 C7 H7 108.9 . .
C7 C8 C9 111.67(14) . .
C7 C8 H8A 109.3 . .
C9 C8 H8A 109.3 . .
C7 C8 H8B 109.3 . .
C9 C8 H8B 109.3 . .
H8A C8 H8B 107.9 . .
C7 C9 C8 111.10(14) 5_775 .
C7 C9 H9A 109.4 5_775 .
C8 C9 H9A 109.4 . .
C7 C9 H9B 109.4 5_775 .
C8 C9 H9B 109.4 . .
H9A C9 H9B 108.0 . .
N3 C10 C11 122.59(14) . .
N3 C10 H10 118.7 . .
C11 C10 H10 118.7 . .
C10 C11 C12 120.19(15) . .
C10 C11 H11 119.9 . .
C12 C11 H11 119.9 . .
C11 C12 C13 117.60(14) . .
C11 C12 H12 121.2 . .
C13 C12 H12 121.2 . .
C12 C13 C14 118.63(13) . .
C12 C13 N4 125.45(13) . .
C14 C13 N4 115.90(12) . .
N3 C14 C13 123.49(12) . .
N3 C14 H14 118.3 . .
C13 C14 H14 118.3 . .
O6 C15 N4 122.15(15) . .
O6 C15 C16 123.10(13) . .
N4 C15 C16 114.75(13) . .
C17 C16 C15 110.12(15) . .
C17 C16 C18 110.38(14) . 5_767
C15 C16 C18 110.75(15) . 5_767
C17 C16 H16 108.5 . .
C15 C16 H16 108.5 . .
C18 C16 H16 108.5 5_767 .
C16 C17 C18 111.47(16) . .
C16 C17 H17A 109.3 . .
C18 C17 H17A 109.3 . .
C16 C17 H17B 109.3 . .
C18 C17 H17B 109.3 . .
H17A C17 H17B 108.0 . .
C16 C18 C17 111.15(16) 5_767 .
C16 C18 H18A 109.4 5_767 .
C17 C18 H18A 109.4 . .
C16 C18 H18B 109.4 5_767 .
C17 C18 H18B 109.4 . .
H18A C18 H18B 108.0 . .
O2 C19 O1 125.68(13) . .
O2 C19 C20 118.06(13) . .
O1 C19 C20 116.26(13) . .
C21 C20 C25 119.16(13) . .
C21 C20 C19 120.63(13) . .
C25 C20 C19 120.14(13) . .
C20 C21 C22 120.47(13) . .
C20 C21 H21 119.8 . .
C22 C21 H21 119.8 . .
C23 C22 C21 119.81(13) . .
C23 C22 C26 119.54(13) . .
C21 C22 C26 120.65(12) . .
C24 C23 C22 119.92(15) . .
C24 C23 H23 120.0 . .
C22 C23 H23 120.0 . .
C23 C24 C25 120.31(16) . .
C23 C24 H24 119.8 . .
C25 C24 H24 119.8 . .
C24 C25 C20 120.30(15) . .
C24 C25 H25 119.8 . .
C20 C25 H25 119.8 . .
O3 C26 O4 123.83(13) . .
O3 C26 C22 118.14(12) . .
O4 C26 C22 118.03(12) . .
C5 N1 C1 117.40(12) . .
C5 N1 Co1 119.74(9) . .
C1 N1 Co1 122.80(9) . .
C6 N2 C4 127.37(13) . .
C6 N2 H2A 116.3 . .
C4 N2 H2A 116.3 . .
C14 N3 C10 117.43(12) . .
C14 N3 Co1 120.84(9) . .
C10 N3 Co1 121.73(9) . .
C15 N4 C13 127.89(13) . .
C15 N4 H4 116.1 . .
C13 N4 H4 116.1 . .
C19 O1 Co1 130.62(10) . .
Co1 O1W H1WB 121.3 . .
Co1 O1W H1WA 117.7 . .
H1WB O1W H1WA 101.7 . .
Co1 O2W H2WB 121.9 . .
Co1 O2W H2WA 123.8 . .
H2WB O2W H2WA 108.2 . .
Co1 O3W H3WA 111.3 . .
Co1 O3W H3WB 111.1 . .
H3WA O3W H3WB 107.7 . .
O1 Co1 O2W 176.28(4) . .
O1 Co1 O1W 92.45(4) . .
O2W Co1 O1W 89.47(4) . .
O1 Co1 O3W 92.33(4) . .
O2W Co1 O3W 85.68(4) . .
O1W Co1 O3W 175.06(4) . .
O1 Co1 N3 93.18(4) . .
O2W Co1 N3 90.03(4) . .
O1W Co1 N3 89.17(4) . .
O3W Co1 N3 91.81(4) . .
O1 Co1 N1 88.00(4) . .
O2W Co1 N1 88.76(4) . .
O1W Co1 N1 91.60(4) . .
O3W Co1 N1 87.31(4) . .
N3 Co1 N1 178.56(4) . .

loop_
_geom_bond_atom_site_label_1
_geom_bond_atom_site_label_2
_geom_bond_distance
_geom_bond_site_symmetry_2
C1 N1 1.3404(19) .
C1 C2 1.378(2) .
C1 H1 0.9300 .
C2 C3 1.386(2) .
C2 H2 0.9300 .
C3 C4 1.390(2) .
C3 H3 0.9300 .
C4 C5 1.3920(18) .
C4 N2 1.4098(17) .
C5 N1 1.3343(16) .
C5 H5 0.9300 .
C6 O5 1.2196(19) .
C6 N2 1.3477(17) .
C6 C7 1.519(2) .
C7 C9 1.519(2) 5_775
C7 C8 1.524(2) .
C7 H7 0.9800 .
C8 C9 1.527(2) .
C8 H8A 0.9700 .
C8 H8B 0.9700 .
C9 C7 1.519(2) 5_775
C9 H9A 0.9700 .
C9 H9B 0.9700 .
C10 N3 1.3386(18) .
C10 C11 1.377(2) .
C10 H10 0.9300 .
C11 C12 1.384(2) .
C11 H11 0.9300 .
C12 C13 1.388(2) .
C12 H12 0.9300 .
C13 C14 1.3902(18) .
C13 N4 1.4045(18) .
C14 N3 1.3356(16) .
C14 H14 0.9300 .
C15 O6 1.220(2) .
C15 N4 1.3496(18) .
C15 C16 1.517(2) .
C16 C17 1.513(2) .
C16 C18 1.518(3) 5_767
C16 H16 0.9800 .
C17 C18 1.527(2) .
C17 H17A 0.9700 .
C17 H17B 0.9700 .
C18 C16 1.518(3) 5_767
C18 H18A 0.9700 .
C18 H18B 0.9700 .
C19 O2 1.2423(19) .
C19 O1 1.2612(17) .
C19 C20 1.5107(19) .
C20 C21 1.3920(19) .
C20 C25 1.395(2) .
C21 C22 1.3923(19) .
C21 H21 0.9300 .
C22 C23 1.389(2) .
C22 C26 1.5087(18) .
C23 C24 1.385(2) .
C23 H23 0.9300 .
C24 C25 1.386(2) .
C24 H24 0.9300 .
C25 H25 0.9300 .
C26 O3 1.2511(18) .
C26 O4 1.2545(17) .
N1 Co1 2.1969(11) .
N2 H2A 0.8600 .
N3 Co1 2.1911(11) .
N4 H4 0.8600 .
O1 Co1 2.0490(10) .
O1W Co1 2.1056(10) .
O1W H1WB 0.8397 .
O1W H1WA 0.8520 .
O2W Co1 2.0565(9) .
O2W H2WB 0.8499 .
O2W H2WA 0.8500 .
O3W Co1 2.1407(10) .
O3W H3WA 0.8500 .
O3W H3WB 0.8501 .
O4W H4W 0.8500 .
O5W H5W 0.8500 .

loop_
_geom_hbond_atom_site_label_D
_geom_hbond_atom_site_label_H
_geom_hbond_atom_site_label_A
_geom_hbond_distance_DH
_geom_hbond_distance_HA
_geom_hbond_distance_DA
_geom_hbond_angle_DHA
_geom_hbond_site_symmetry_A
N4 H4 O4W 0.86 2.19 2.9860(17) 154.0 .
O3W H3WA O2 0.85 2.13 2.8571(17) 143.7 .
N2 H2A O5W 0.86 2.09 2.9044(16) 158.7 1_554
O2W H2WB O5 0.85 1.84 2.6842(15) 170.3 6_576
O1W H1WB O4 0.84 1.86 2.6856(14) 168.2 8_566
O1W H1WA O6 0.85 1.91 2.7548(16) 172.6 6_565
O2W H2WA O3 0.85 1.81 2.6585(14) 173.6 8_566
O3W H3WB O2 0.85 1.91 2.7594(15) 172.4 7_666
O5W H5W O4 0.85 1.84 2.6845(13) 174.4 7_666
O4W H4W O3 0.85 1.93 2.7468(13) 159.9 7_666

loop_
_geom_torsion_atom_site_label_1
_geom_torsion_atom_site_label_2
_geom_torsion_atom_site_label_3
_geom_torsion_atom_site_label_4
_geom_torsion
_geom_torsion_site_symmetry_1
_geom_torsion_site_symmetry_4
N1 C1 C2 C3 -0.4(3) . .
C1 C2 C3 C4 -0.6(3) . .
C2 C3 C4 C5 1.3(2) . .
C2 C3 C4 N2 -175.62(15) . .
C3 C4 C5 N1 -1.1(2) . .
N2 C4 C5 N1 176.10(13) . .
O5 C6 C7 C9 48.4(2) . 5_775
N2 C6 C7 C9 -133.65(16) . 5_775
O5 C6 C7 C8 -73.0(2) . .
N2 C6 C7 C8 104.90(17) . .
C6 C7 C8 C9 178.16(14) . .
C9 C7 C8 C9 56.0(2) 5_775 .
C7 C8 C9 C7 -56.4(2) . 5_775
N3 C10 C11 C12 -1.1(3) . .
C10 C11 C12 C13 -0.8(3) . .
C11 C12 C13 C14 2.4(3) . .
C11 C12 C13 N4 -176.01(18) . .
C12 C13 C14 N3 -2.3(2) . .
N4 C13 C14 N3 176.17(14) . .
O6 C15 C16 C17 -49.3(3) . .
N4 C15 C16 C17 130.85(18) . .
O6 C15 C16 C18 73.0(2) . 5_767
N4 C15 C16 C18 -106.79(18) . 5_767
C15 C16 C17 C18 178.55(16) . .
C18 C16 C17 C18 56.0(2) 5_767 .
C16 C17 C18 C16 -56.4(2) . 5_767
O2 C19 C20 C21 -9.2(2) . .
O1 C19 C20 C21 171.89(14) . .
O2 C19 C20 C25 167.85(18) . .
O1 C19 C20 C25 -11.1(2) . .
C25 C20 C21 C22 1.9(2) . .
C19 C20 C21 C22 178.97(13) . .
C20 C21 C22 C23 -1.7(2) . .
C20 C21 C22 C26 179.04(13) . .
C21 C22 C23 C24 0.1(3) . .
C26 C22 C23 C24 179.4(2) . .
C22 C23 C24 C25 1.2(4) . .
C23 C24 C25 C20 -1.0(4) . .
C21 C20 C25 C24 -0.6(3) . .
C19 C20 C25 C24 -177.6(2) . .
C23 C22 C26 O3 -167.98(16) . .
C21 C22 C26 O3 11.3(2) . .
C23 C22 C26 O4 12.0(2) . .
C21 C22 C26 O4 -168.73(14) . .
C4 C5 N1 C1 0.1(2) . .
C4 C5 N1 Co1 -177.17(11) . .
C2 C1 N1 C5 0.6(2) . .
C2 C1 N1 Co1 177.82(13) . .
O5 C6 N2 C4 -1.2(3) . .
C7 C6 N2 C4 -179.21(15) . .
C3 C4 N2 C6 -7.8(3) . .
C5 C4 N2 C6 175.18(16) . .
C13 C14 N3 C10 0.5(2) . .
C13 C14 N3 Co1 -179.28(11) . .
C11 C10 N3 C14 1.2(2) . .
C11 C10 N3 Co1 -178.98(15) . .
O6 C15 N4 C13 -3.4(3) . .
C16 C15 N4 C13 176.41(16) . .
C12 C13 N4 C15 -7.2(3) . .
C14 C13 N4 C15 174.37(17) . .
O2 C19 O1 Co1 -29.6(2) . .
C20 C19 O1 Co1 149.28(11) . .
C19 O1 Co1 O2W -63.8(7) . .
C19 O1 Co1 O1W 175.12(13) . .
C19 O1 Co1 O3W -6.14(13) . .
C19 O1 Co1 N3 85.81(13) . .
C19 O1 Co1 N1 -93.36(13) . .
C14 N3 Co1 O1 -169.56(11) . .
C10 N3 Co1 O1 10.62(12) . .
C14 N3 Co1 O2W 8.56(11) . .
C10 N3 Co1 O2W -171.26(12) . .
C14 N3 Co1 O1W 98.03(11) . .
C10 N3 Co1 O1W -81.78(12) . .
C14 N3 Co1 O3W -77.12(11) . .
C10 N3 Co1 O3W 103.06(12) . .
C14 N3 Co1 N1 -24.6(17) . .
C10 N3 Co1 N1 155.6(16) . .
C5 N1 Co1 O1 -99.00(11) . .
C1 N1 Co1 O1 83.85(12) . .
C5 N1 Co1 O2W 82.84(11) . .
C1 N1 Co1 O2W -94.31(12) . .
C5 N1 Co1 O1W -6.60(11) . .
C1 N1 Co1 O1W 176.25(12) . .
C5 N1 Co1 O3W 168.57(11) . .
C1 N1 Co1 O3W -8.58(12) . .
C5 N1 Co1 N3 116.0(16) . .
C1 N1 Co1 N3 -61.1(17) . .
